data_4347252
loop_
_publ_author_name
'Liu, Jinyong'
'Wu, Dimao'
'Su, Xiaoge'
'Han, Mengwei'
'Kimura, Susana Y.'
'Gray, Danielle L.'
'Shapley, John R.'
'Abu-Omar, Mahdi M'
'Werth, Charles J.'
'Strathmann, Timothy J.'

_publ_section_title
;
 Configuration Control in the Synthesis of Homo- and Heteroleptic
 Bis(oxazolinylphenolato/thiazolinylphenolato) Chelate Ligand Complexes of
 Oxorhenium(V): Isomer Effect on Ancillary Ligand Exchange Dynamics and
 Implications for Perchlorate Reduction Catalysis.
;
_journal_issue 5
_journal_name_full 'Inorganic chemistry'
_journal_page_first 2597
_journal_page_last 2611
_journal_paper_doi 10.1021/acs.inorgchem.5b02940
_journal_volume 55
_journal_year 2016
_chemical_formula_moiety 'C9 H8 Cl3 N O2 Re S, C13 H22 N'
_chemical_formula_sum 'C22 H30 Cl3 N2 O2 Re S'
_chemical_formula_weight 679.09
_space_group_crystal_system triclinic
_space_group_IT_number 2
_space_group_name_Hall '-P 1'
_space_group_name_H-M_alt 'P -1'
_atom_sites_solution_hydrogens mixed
_audit_creation_method SHELXL-2014/6
_audit_update_record
; 
? 
;
_cell_angle_alpha 104.3792(17)
_cell_angle_beta 101.3449(18)
_cell_angle_gamma 98.7890(18)
_cell_formula_units_Z 2
_cell_length_a 8.1795(4)
_cell_length_b 9.8471(4)
_cell_length_c 16.8728(8)
_cell_measurement_reflns_used 9990
_cell_measurement_temperature 100(2)
_cell_measurement_theta_max 25.34
_cell_measurement_theta_min 2.18
_cell_volume 1261.29(10)
_computing_cell_refinement 'SAINT V8.34A (Bruker, 2005)'
_computing_data_collection 'APEX2 V2014.9-0 (Bruker, 2014)'
_computing_data_reduction
; 
SAINT V8.34A, XPREP v2014/2, SADABS V2014/4 
(Bruker, 2012 & 2014) 
;
_computing_molecular_graphics
; 
SHELXTL v2014-4 (Bruker, 2014), CrystalMaker v2.7.7 (CrystalMaker, 1994) 
;
_computing_publication_material 'XCIF V2014-2 (Bruker, 2014)'
_computing_structure_refinement 'SHELX-2014-6 (Sheldrick, 2014)'
_computing_structure_solution 'SHELX-2014-4 (Sheldrick, 2014)'
_diffrn_ambient_temperature 100(2)
_diffrn_measured_fraction_theta_full 0.999
_diffrn_measured_fraction_theta_max 0.997
_diffrn_measurement_device 'Bruker D8 Venture/Photon 100'
_diffrn_measurement_method 'profile data from \f and \w scans'
_diffrn_radiation_monochromator 'multilayer mirrors'
_diffrn_radiation_source 'microfocus sealed tube'
_diffrn_radiation_type MoK\a
_diffrn_radiation_wavelength 0.71073
_diffrn_radiation_wavelength_id cd57psa
_diffrn_reflns_av_R_equivalents 0.0352
_diffrn_reflns_av_unetI/netI 0.0199
_diffrn_reflns_Laue_measured_fraction_full 0.999
_diffrn_reflns_Laue_measured_fraction_max 0.997
_diffrn_reflns_limit_h_max 9
_diffrn_reflns_limit_h_min -9
_diffrn_reflns_limit_k_max 11
_diffrn_reflns_limit_k_min -11
_diffrn_reflns_limit_l_max 20
_diffrn_reflns_limit_l_min -20
_diffrn_reflns_number 29598
_diffrn_reflns_point_group_measured_fraction_full 0.999
_diffrn_reflns_point_group_measured_fraction_max 0.997
_diffrn_reflns_theta_full 25.242
_diffrn_reflns_theta_max 25.373
_diffrn_reflns_theta_min 2.185
_exptl_absorpt_coefficient_mu 5.239
_exptl_absorpt_correction_T_max 0.97943
_exptl_absorpt_correction_T_min 0.86410
_exptl_absorpt_correction_type integration
_exptl_absorpt_process_details 'SADABS V2014/4 (Bruker, 2014)'
_exptl_crystal_colour green
_exptl_crystal_density_diffrn 1.788
_exptl_crystal_density_method 'not measured'
_exptl_crystal_description plate
_exptl_crystal_F_000 668
_exptl_crystal_id cd57psa
_exptl_crystal_preparation
; 
The data crystal was mounted using oil (Parantone-N, Exxon) to a 
0.3 mm cryo-loop (Hampton Research with the (1 -3 2) scattering 
planes roughly normal to the spindle axis. 
;
_exptl_crystal_size_max 0.163
_exptl_crystal_size_mid 0.075
_exptl_crystal_size_min 0.029
_refine_diff_density_max 0.389
_refine_diff_density_min -0.636
_refine_diff_density_rms 0.076
_refine_ls_extinction_method none
_refine_ls_goodness_of_fit_ref 1.072
_refine_ls_hydrogen_treatment mixed
_refine_ls_matrix_type full
_refine_ls_number_parameters 290
_refine_ls_number_reflns 4612
_refine_ls_number_restraints 0
_refine_ls_restrained_S_all 1.072
_refine_ls_R_factor_all 0.0164
_refine_ls_R_factor_gt 0.0142
_refine_ls_shift/su_max 0.004
_refine_ls_shift/su_mean 0.000
_refine_ls_structure_factor_coef Fsqd
_refine_ls_weighting_details 'w=1/[\s^2^(Fo^2^)+(0.0097P)^2^+1.0801P] where P=(Fo^2^+2Fc^2^)/3'
_refine_ls_weighting_scheme calc
_refine_ls_wR_factor_gt 0.0308
_refine_ls_wR_factor_ref 0.0314
_reflns_Friedel_coverage 0.000
_reflns_number_gt 4381
_reflns_number_total 4612
_reflns_threshold_expression 'I > 2\s(I)'
_cod_data_source_file ic5b02940_si_002.cif
_cod_data_source_block '[HtBu2Py][Re(O)(htz)Cl3]_(6)'
_cod_database_code 4347252
_shelx_space_group_comment
; 
The symmetry employed for this shelxl refinement is uniquely defined 
by the following loop, which should always be used as a source of 
symmetry information in preference to the above space-group names. 
They are only intended as comments. 
;
_shelx_estimated_absorpt_t_min 0.482
_shelx_estimated_absorpt_t_max 0.863
_shelxl_version_number 2014/6

loop_
_space_group_symop_operation_xyz
'x, y, z'
'-x, -y, -z'

loop_
_atom_site_label
_atom_site_type_symbol
_atom_site_fract_x
_atom_site_fract_y
_atom_site_fract_z
_atom_site_U_iso_or_equiv
_atom_site_adp_type
_atom_site_occupancy
_atom_site_site_symmetry_order
_atom_site_calc_flag
_atom_site_refinement_flags_posn
_atom_site_refinement_flags_adp
Re1 Re 0.66432(2) 0.11041(2) 0.79289(2) 0.00868(3) Uani 1 1 d . .
Cl1 Cl 0.82891(7) 0.34272(6) 0.80640(4) 0.01529(12) Uani 1 1 d . .
Cl2 Cl 0.91667(7) 0.03194(6) 0.83879(4) 0.01367(11) Uani 1 1 d . .
Cl3 Cl 0.50096(7) -0.12905(6) 0.75917(4) 0.01496(12) Uani 1 1 d . .
S1 S 0.22081(8) 0.23377(7) 0.62404(4) 0.01979(14) Uani 1 1 d . .
O1 O 0.6187(2) 0.17289(17) 0.88683(10) 0.0166(4) Uani 1 1 d . .
O2 O 0.70339(19) 0.06028(16) 0.67834(9) 0.0107(3) Uani 1 1 d . .
N1 N 0.4475(2) 0.16607(19) 0.72948(12) 0.0113(4) Uani 1 1 d . .
C1 C 0.6714(3) 0.1142(2) 0.61348(14) 0.0106(5) Uani 1 1 d . .
C2 C 0.5370(3) 0.1874(2) 0.60197(14) 0.0117(5) Uani 1 1 d . .
C3 C 0.5074(3) 0.2396(2) 0.53118(15) 0.0160(5) Uani 1 1 d . .
H3A H 0.4163 0.2878 0.5224 0.019 Uiso 1 1 calc R U
C4 C 0.6080(3) 0.2222(3) 0.47441(15) 0.0193(5) Uani 1 1 d . .
H4A H 0.5887 0.2604 0.4277 0.023 Uiso 1 1 calc R U
C5 C 0.7385(3) 0.1480(3) 0.48624(15) 0.0182(5) Uani 1 1 d . .
H5A H 0.8067 0.1341 0.4466 0.022 Uiso 1 1 calc R U
C6 C 0.7702(3) 0.0945(2) 0.55434(15) 0.0142(5) Uani 1 1 d . .
H6A H 0.8595 0.0439 0.5612 0.017 Uiso 1 1 calc R U
C7 C 0.4218(3) 0.1948(2) 0.65756(15) 0.0124(5) Uani 1 1 d . .
C8 C 0.1828(3) 0.2493(3) 0.72821(16) 0.0209(6) Uani 1 1 d . .
H8A H 0.2157 0.3505 0.7634 0.025 Uiso 1 1 calc R U
H8B H 0.0610 0.2120 0.7241 0.025 Uiso 1 1 calc R U
C9 C 0.2945(3) 0.1592(3) 0.76495(16) 0.0169(5) Uani 1 1 d . .
H9A H 0.3294 0.1971 0.8272 0.020 Uiso 1 1 calc R U
H9B H 0.2311 0.0586 0.7497 0.020 Uiso 1 1 calc R U
N2 N 0.8338(3) 0.6749(2) 0.81772(13) 0.0105(4) Uani 1 1 d . .
H2 H 0.739(3) 0.649(3) 0.7904(16) 0.012(7) Uiso 1 1 d . .
C10 C 0.8628(3) 0.7036(2) 0.90212(14) 0.0115(5) Uani 1 1 d . .
C11 C 1.0306(3) 0.7510(3) 0.94825(15) 0.0167(5) Uani 1 1 d . .
H11A H 1.0577 0.7726 1.0080 0.020 Uiso 1 1 calc R U
C12 C 1.1585(3) 0.7665(3) 0.90648(16) 0.0188(5) Uani 1 1 d . .
H12A H 1.2738 0.8009 0.9380 0.023 Uiso 1 1 calc R U
C13 C 1.1211(3) 0.7327(2) 0.81934(16) 0.0165(5) Uani 1 1 d . .
H13A H 1.2103 0.7423 0.7913 0.020 Uiso 1 1 calc R U
C14 C 0.9533(3) 0.6850(2) 0.77330(15) 0.0115(5) Uani 1 1 d . .
C15 C 0.7113(3) 0.6856(2) 0.94151(14) 0.0129(5) Uani 1 1 d . .
C16 C 0.6854(3) 0.8371(3) 0.98199(15) 0.0164(5) Uani 1 1 d . .
H16A H 0.7906 0.8935 1.0233 0.025 Uiso 1 1 calc R U
H16B H 0.5920 0.8294 1.0103 0.025 Uiso 1 1 calc R U
H16C H 0.6571 0.8847 0.9381 0.025 Uiso 1 1 calc R U
C17 C 0.7518(3) 0.6084(3) 1.00954(16) 0.0197(5) Uani 1 1 d . .
H17A H 0.7737 0.5143 0.9838 0.030 Uiso 1 1 calc R U
H17B H 0.6545 0.5957 1.0348 0.030 Uiso 1 1 calc R U
H17C H 0.8530 0.6659 1.0534 0.030 Uiso 1 1 calc R U
C18 C 0.5474(3) 0.5975(3) 0.87567(15) 0.0160(5) Uani 1 1 d . .
H18A H 0.5669 0.5039 0.8472 0.024 Uiso 1 1 calc R U
H18B H 0.5161 0.6487 0.8340 0.024 Uiso 1 1 calc R U
H18C H 0.4548 0.5836 0.9038 0.024 Uiso 1 1 calc R U
C19 C 0.8981(3) 0.6417(2) 0.67737(15) 0.0139(5) Uani 1 1 d . .
C20 C 0.9565(4) 0.7721(3) 0.64722(16) 0.0240(6) Uani 1 1 d . .
H20A H 0.9023 0.8501 0.6702 0.036 Uiso 1 1 calc R U
H20B H 0.9235 0.7451 0.5854 0.036 Uiso 1 1 calc R U
H20C H 1.0808 0.8040 0.6669 0.036 Uiso 1 1 calc R U
C21 C 0.9843(3) 0.5191(3) 0.64260(17) 0.0236(6) Uani 1 1 d . .
H21A H 0.9487 0.4373 0.6631 0.035 Uiso 1 1 calc R U
H21B H 1.1085 0.5522 0.6618 0.035 Uiso 1 1 calc R U
H21C H 0.9505 0.4899 0.5808 0.035 Uiso 1 1 calc R U
C22 C 0.7049(3) 0.5911(3) 0.64490(16) 0.0216(6) Uani 1 1 d . .
H22A H 0.6496 0.6691 0.6665 0.032 Uiso 1 1 calc R U
H22B H 0.6666 0.5085 0.6642 0.032 Uiso 1 1 calc R U
H22C H 0.6745 0.5633 0.5831 0.032 Uiso 1 1 calc R U

loop_
_atom_site_aniso_label
_atom_site_aniso_U_11
_atom_site_aniso_U_22
_atom_site_aniso_U_33
_atom_site_aniso_U_23
_atom_site_aniso_U_13
_atom_site_aniso_U_12
Re1 0.00911(5) 0.00970(5) 0.00841(5) 0.00332(3) 0.00335(3) 0.00276(3)
Cl1 0.0138(3) 0.0100(3) 0.0220(3) 0.0042(2) 0.0052(2) 0.0020(2)
Cl2 0.0133(3) 0.0143(3) 0.0140(3) 0.0045(2) 0.0017(2) 0.0059(2)
Cl3 0.0155(3) 0.0126(3) 0.0172(3) 0.0066(2) 0.0041(2) 0.0001(2)
S1 0.0140(3) 0.0295(3) 0.0191(3) 0.0090(3) 0.0031(2) 0.0124(3)
O1 0.0161(9) 0.0214(9) 0.0132(9) 0.0048(7) 0.0049(7) 0.0054(7)
O2 0.0124(8) 0.0115(8) 0.0106(8) 0.0048(6) 0.0044(6) 0.0047(6)
N1 0.0108(9) 0.0132(9) 0.0113(10) 0.0039(8) 0.0050(8) 0.0029(8)
C1 0.0108(11) 0.0099(10) 0.0080(11) 0.0018(9) 0.0004(9) -0.0030(9)
C2 0.0116(11) 0.0100(11) 0.0107(12) 0.0017(9) 0.0005(9) -0.0013(9)
C3 0.0164(12) 0.0154(11) 0.0142(13) 0.0064(10) -0.0019(10) 0.0015(10)
C4 0.0237(13) 0.0213(13) 0.0098(12) 0.0076(10) -0.0004(10) -0.0031(11)
C5 0.0209(13) 0.0193(12) 0.0125(12) 0.0012(10) 0.0084(10) -0.0018(10)
C6 0.0147(12) 0.0142(11) 0.0125(12) 0.0018(9) 0.0037(10) 0.0021(9)
C7 0.0106(11) 0.0106(11) 0.0142(12) 0.0030(9) 0.0001(9) 0.0017(9)
C8 0.0164(13) 0.0282(14) 0.0205(14) 0.0060(11) 0.0066(11) 0.0101(11)
C9 0.0109(12) 0.0222(13) 0.0200(13) 0.0059(10) 0.0081(10) 0.0054(10)
N2 0.0081(10) 0.0107(9) 0.0127(10) 0.0045(8) 0.0019(8) 0.0010(8)
C10 0.0142(12) 0.0069(10) 0.0145(12) 0.0038(9) 0.0045(10) 0.0031(9)
C11 0.0163(12) 0.0197(12) 0.0124(12) 0.0026(10) 0.0011(10) 0.0053(10)
C12 0.0098(12) 0.0215(13) 0.0226(14) 0.0035(11) 0.0015(10) 0.0039(10)
C13 0.0126(12) 0.0179(12) 0.0218(14) 0.0058(10) 0.0096(10) 0.0051(10)
C14 0.0146(12) 0.0072(10) 0.0160(12) 0.0057(9) 0.0065(10) 0.0047(9)
C15 0.0120(11) 0.0166(12) 0.0128(12) 0.0068(10) 0.0056(9) 0.0032(9)
C16 0.0149(12) 0.0206(12) 0.0149(13) 0.0038(10) 0.0066(10) 0.0059(10)
C17 0.0204(13) 0.0253(13) 0.0187(14) 0.0135(11) 0.0074(11) 0.0054(11)
C18 0.0136(12) 0.0180(12) 0.0176(13) 0.0074(10) 0.0056(10) 0.0005(10)
C19 0.0182(12) 0.0129(11) 0.0130(12) 0.0049(9) 0.0068(10) 0.0050(10)
C20 0.0362(16) 0.0214(13) 0.0174(14) 0.0095(11) 0.0120(12) 0.0018(12)
C21 0.0307(15) 0.0240(13) 0.0189(14) 0.0030(11) 0.0100(12) 0.0141(12)
C22 0.0213(14) 0.0264(14) 0.0157(13) 0.0047(11) 0.0031(11) 0.0047(11)

loop_
_atom_type_symbol
_atom_type_description
_atom_type_scat_dispersion_real
_atom_type_scat_dispersion_imag
_atom_type_scat_source
C C 0.0033 0.0016 'International Tables Vol C Tables 4.2.6.8 and 6.1.1.4'
H H 0.0000 0.0000 'International Tables Vol C Tables 4.2.6.8 and 6.1.1.4'
N N 0.0061 0.0033 'International Tables Vol C Tables 4.2.6.8 and 6.1.1.4'
O O 0.0106 0.0060 'International Tables Vol C Tables 4.2.6.8 and 6.1.1.4'
S S 0.1246 0.1234 'International Tables Vol C Tables 4.2.6.8 and 6.1.1.4'
Cl Cl 0.1484 0.1585 'International Tables Vol C Tables 4.2.6.8 and 6.1.1.4'
Re Re -1.0185 7.2310 'International Tables Vol C Tables 4.2.6.8 and 6.1.1.4'

loop_
_exptl_crystal_face_index_h
_exptl_crystal_face_index_k
_exptl_crystal_face_index_l
_exptl_crystal_face_perp_dist
1.00 0.00 -1.00 0.0700
-1.00 0.00 1.00 0.0670
0.00 1.00 -1.00 0.0300
0.00 -1.00 1.00 0.0340
0.00 0.00 -1.00 0.0050
0.00 0.00 1.00 0.0140

loop_
_geom_angle_atom_site_label_1
_geom_angle_atom_site_label_2
_geom_angle_atom_site_label_3
_geom_angle
O1 Re1 O2 171.56(7)
O1 Re1 N1 91.24(8)
O2 Re1 N1 81.77(7)
O1 Re1 Cl2 99.46(6)
O2 Re1 Cl2 87.58(5)
N1 Re1 Cl2 169.30(5)
O1 Re1 Cl3 96.72(6)
O2 Re1 Cl3 87.85(5)
N1 Re1 Cl3 88.52(5)
Cl2 Re1 Cl3 90.12(2)
O1 Re1 Cl1 90.96(6)
O2 Re1 Cl1 84.27(5)
N1 Re1 Cl1 89.22(5)
Cl2 Re1 Cl1 90.691(19)
Cl3 Re1 Cl1 172.04(2)
C7 S1 C8 90.38(11)
C1 O2 Re1 133.74(14)
C7 N1 C9 113.39(19)
C7 N1 Re1 128.27(15)
C9 N1 Re1 118.05(14)
O2 C1 C6 119.2(2)
O2 C1 C2 121.3(2)
C6 C1 C2 119.5(2)
C3 C2 C1 118.7(2)
C3 C2 C7 121.0(2)
C1 C2 C7 120.0(2)
C4 C3 C2 121.2(2)
C4 C3 H3A 119.4
C2 C3 H3A 119.4
C3 C4 C5 119.2(2)
C3 C4 H4A 120.4
C5 C4 H4A 120.4
C6 C5 C4 121.1(2)
C6 C5 H5A 119.5
C4 C5 H5A 119.5
C5 C6 C1 120.3(2)
C5 C6 H6A 119.9
C1 C6 H6A 119.9
N1 C7 C2 126.0(2)
N1 C7 S1 114.89(17)
C2 C7 S1 119.00(17)
C9 C8 S1 104.51(16)
C9 C8 H8A 110.9
S1 C8 H8A 110.9
C9 C8 H8B 110.9
S1 C8 H8B 110.9
H8A C8 H8B 108.9
N1 C9 C8 107.65(19)
N1 C9 H9A 110.2
C8 C9 H9A 110.2
N1 C9 H9B 110.2
C8 C9 H9B 110.2
H9A C9 H9B 108.5
C10 N2 C14 126.3(2)
C10 N2 H2 118.5(19)
C14 N2 H2 115.2(19)
N2 C10 C11 117.1(2)
N2 C10 C15 119.0(2)
C11 C10 C15 123.8(2)
C12 C11 C10 119.3(2)
C12 C11 H11A 120.4
C10 C11 H11A 120.4
C11 C12 C13 120.9(2)
C11 C12 H12A 119.5
C13 C12 H12A 119.5
C14 C13 C12 119.7(2)
C14 C13 H13A 120.1
C12 C13 H13A 120.1
N2 C14 C13 116.6(2)
N2 C14 C19 119.3(2)
C13 C14 C19 124.1(2)
C10 C15 C18 111.90(19)
C10 C15 C17 109.03(19)
C18 C15 C17 108.68(19)
C10 C15 C16 107.50(18)
C18 C15 C16 109.67(19)
C17 C15 C16 110.04(19)
C15 C16 H16A 109.5
C15 C16 H16B 109.5
H16A C16 H16B 109.5
C15 C16 H16C 109.5
H16A C16 H16C 109.5
H16B C16 H16C 109.5
C15 C17 H17A 109.5
C15 C17 H17B 109.5
H17A C17 H17B 109.5
C15 C17 H17C 109.5
H17A C17 H17C 109.5
H17B C17 H17C 109.5
C15 C18 H18A 109.5
C15 C18 H18B 109.5
H18A C18 H18B 109.5
C15 C18 H18C 109.5
H18A C18 H18C 109.5
H18B C18 H18C 109.5
C14 C19 C22 111.87(19)
C14 C19 C20 108.67(19)
C22 C19 C20 109.0(2)
C14 C19 C21 108.2(2)
C22 C19 C21 109.2(2)
C20 C19 C21 109.9(2)
C19 C20 H20A 109.5
C19 C20 H20B 109.5
H20A C20 H20B 109.5
C19 C20 H20C 109.5
H20A C20 H20C 109.5
H20B C20 H20C 109.5
C19 C21 H21A 109.5
C19 C21 H21B 109.5
H21A C21 H21B 109.5
C19 C21 H21C 109.5
H21A C21 H21C 109.5
H21B C21 H21C 109.5
C19 C22 H22A 109.5
C19 C22 H22B 109.5
H22A C22 H22B 109.5
C19 C22 H22C 109.5
H22A C22 H22C 109.5
H22B C22 H22C 109.5

loop_
_geom_bond_atom_site_label_1
_geom_bond_atom_site_label_2
_geom_bond_distance
Re1 O1 1.6877(16)
Re1 O2 1.9746(15)
Re1 N1 2.1053(19)
Re1 Cl2 2.3691(6)
Re1 Cl3 2.3960(5)
Re1 Cl1 2.4034(5)
S1 C7 1.762(2)
S1 C8 1.818(3)
O2 C1 1.329(3)
N1 C7 1.298(3)
N1 C9 1.489(3)
C1 C6 1.398(3)
C1 C2 1.412(3)
C2 C3 1.407(3)
C2 C7 1.452(3)
C3 C4 1.377(3)
C3 H3A 0.9500
C4 C5 1.393(4)
C4 H4A 0.9500
C5 C6 1.375(3)
C5 H5A 0.9500
C6 H6A 0.9500
C8 C9 1.518(3)
C8 H8A 0.9900
C8 H8B 0.9900
C9 H9A 0.9900
C9 H9B 0.9900
N2 C10 1.346(3)
N2 C14 1.350(3)
N2 H2 0.79(3)
C10 C11 1.383(3)
C10 C15 1.524(3)
C11 C12 1.382(3)
C11 H11A 0.9500
C12 C13 1.384(3)
C12 H12A 0.9500
C13 C14 1.382(3)
C13 H13A 0.9500
C14 C19 1.522(3)
C15 C18 1.538(3)
C15 C17 1.539(3)
C15 C16 1.544(3)
C16 H16A 0.9800
C16 H16B 0.9800
C16 H16C 0.9800
C17 H17A 0.9800
C17 H17B 0.9800
C17 H17C 0.9800
C18 H18A 0.9800
C18 H18B 0.9800
C18 H18C 0.9800
C19 C22 1.526(3)
C19 C20 1.539(3)
C19 C21 1.539(3)
C20 H20A 0.9800
C20 H20B 0.9800
C20 H20C 0.9800
C21 H21A 0.9800
C21 H21B 0.9800
C21 H21C 0.9800
C22 H22A 0.9800
C22 H22B 0.9800
C22 H22C 0.9800
